data_7245489
loop_
_publ_author_name
'Zhao, Qiang'
'Li, Qi-yang'
'Li, Jing'

_publ_section_title
;
 Structures, fluorescence and magnetism of a series of coordination
 polymers driven by a tricarboxypyridine ligand
;
_journal_name_full CrystEngComm
_journal_paper_doi 10.1039/D2CE00726F
_journal_year 2022
_chemical_formula_sum 'C28 H20 Cd N2 O16'
_chemical_formula_weight 752.87
_space_group_IT_number 2
_space_group_name_Hall '-P 1'
_space_group_name_H-M_alt 'P -1'
_symmetry_cell_setting triclinic
_symmetry_space_group_name_H-M 'P -1'
_atom_sites_solution_hydrogens geom
_atom_sites_solution_primary direct
_atom_sites_solution_secondary difmap
_audit_creation_method SHELXL-97
_audit_update_record
;
2022-05-20 deposited with the CCDC.	2022-08-24 downloaded from the CCDC.
;
_cell_angle_alpha 79.03(2)
_cell_angle_beta 89.812(19)
_cell_angle_gamma 61.892(15)
_cell_formula_units_Z 1
_cell_length_a 8.227(10)
_cell_length_b 8.728(10)
_cell_length_c 11.188(13)
_cell_measurement_reflns_used 1627
_cell_measurement_temperature 293(2)
_cell_measurement_theta_max 27.96
_cell_measurement_theta_min 2.71
_cell_volume 692.2(14)
_computing_structure_refinement 'SHELXL-97 (Sheldrick, 1997)'
_computing_structure_solution 'SHELXS-97 (Sheldrick, 1990)'
_diffrn_ambient_temperature 293(2)
_diffrn_measured_fraction_theta_full 0.971
_diffrn_measured_fraction_theta_max 0.971
_diffrn_measurement_device_type 'CCD area detector'
_diffrn_measurement_method 'phi and omega scans'
_diffrn_radiation_monochromator graphite
_diffrn_radiation_source 'fine-focus sealed tube'
_diffrn_radiation_type MoK\a
_diffrn_radiation_wavelength 0.71073
_diffrn_reflns_av_R_equivalents 0.0501
_diffrn_reflns_av_sigmaI/netI 0.0998
_diffrn_reflns_limit_h_max 9
_diffrn_reflns_limit_h_min -9
_diffrn_reflns_limit_k_max 9
_diffrn_reflns_limit_k_min -10
_diffrn_reflns_limit_l_max 13
_diffrn_reflns_limit_l_min -13
_diffrn_reflns_number 3138
_diffrn_reflns_theta_full 25.00
_diffrn_reflns_theta_max 25.00
_diffrn_reflns_theta_min 2.71
_exptl_absorpt_coefficient_mu 0.877
_exptl_crystal_colour white
_exptl_crystal_density_diffrn 1.787
_exptl_crystal_density_method 'not measured'
_exptl_crystal_description block
_exptl_crystal_F_000 370
_refine_diff_density_max 3.361
_refine_diff_density_min -3.788
_refine_diff_density_rms 0.307
_refine_ls_extinction_method none
_refine_ls_goodness_of_fit_ref 1.079
_refine_ls_hydrogen_treatment mixed
_refine_ls_matrix_type full
_refine_ls_number_parameters 214
_refine_ls_number_reflns 2381
_refine_ls_number_restraints 12
_refine_ls_restrained_S_all 1.382
_refine_ls_R_factor_all 0.1239
_refine_ls_R_factor_gt 0.1106
_refine_ls_shift/su_max 0.039
_refine_ls_shift/su_mean 0.002
_refine_ls_structure_factor_coef Fsqd
_refine_ls_weighting_details 'calc w=1/[\s^2^(Fo^2^)+(0.2000P)^2^+0.0000P] where P=(Fo^2^+2Fc^2^)/3'
_refine_ls_weighting_scheme calc
_refine_ls_wR_factor_gt 0.2578
_refine_ls_wR_factor_ref 0.2760
_reflns_number_gt 1901
_reflns_number_total 2381
_reflns_threshold_expression >2sigma(I)
_cod_data_source_file d2ce00726f2.cif
_cod_data_source_block 3
_cod_database_code 7245489

loop_
_symmetry_equiv_pos_as_xyz
'x, y, z'
'-x, -y, -z'

loop_
_atom_site_label
_atom_site_type_symbol
_atom_site_fract_x
_atom_site_fract_y
_atom_site_fract_z
_atom_site_U_iso_or_equiv
_atom_site_adp_type
_atom_site_occupancy
_atom_site_symmetry_multiplicity
_atom_site_calc_flag
_atom_site_refinement_flags
_atom_site_disorder_assembly
_atom_site_disorder_group
Cd1 Cd 1.0000 0.0000 0.5000 0.0352(6) Uani 1 2 d SU . .
O3 O 0.9272(12) 0.2153(12) 0.1856(8) 0.042(2) Uani 1 1 d . . .
O2 O 0.7996(13) 0.1026(13) 0.3326(7) 0.044(2) Uani 1 1 d . . .
O8 O 0.1569(13) 0.2871(13) 0.6909(9) 0.051(3) Uani 1 1 d . . .
O7 O 0.4386(13) 0.0941(13) 0.6433(11) 0.060(3) Uani 1 1 d . . .
O6 O 0.4819(12) 0.4923(12) 0.2470(8) 0.040(2) Uani 1 1 d . . .
O4 O 0.8931(12) -0.0969(12) 0.1009(8) 0.042(2) Uani 1 1 d . . .
O5 O 0.7807(12) 0.0078(13) -0.0961(8) 0.046(2) Uani 1 1 d . . .
N1 N 0.1672(13) 0.7096(13) 0.4602(9) 0.035(2) Uani 1 1 d . . .
O1 O 0.8148(13) -0.1008(13) 0.6150(9) 0.048(2) Uani 1 1 d . . .
C11 C 0.2880(16) 0.3949(16) 0.5297(12) 0.037(3) Uani 1 1 d . . .
C9 C 0.3750(16) 0.5089(16) 0.3449(12) 0.037(3) Uani 1 1 d . . .
C1 C 0.7986(17) 0.1833(16) 0.2266(12) 0.038(3) Uani 1 1 d . . .
C12 C 0.3036(18) 0.2436(17) 0.6274(12) 0.041(3) Uani 1 1 d . . .
C10 C 0.3897(17) 0.3627(16) 0.4270(12) 0.038(3) Uani 1 1 d . . .
H10A H 0.4633 0.2479 0.4153 0.045 Uiso 1 1 calc R . .
C4 C 0.7746(17) 0.0144(16) 0.0214(12) 0.035(3) Uani 1 1 d . . .
C14 C 0.2649(16) 0.6785(16) 0.3630(11) 0.035(3) Uani 1 1 d . . .
H14A H 0.2582 0.7746 0.3061 0.042 Uiso 1 1 calc R . .
C3 C 0.6064(17) 0.1750(16) 0.0447(11) 0.034(3) Uani 1 1 d . . .
C6 C 0.2819(18) 0.3898(18) -0.0014(12) 0.041(3) Uani 1 1 d . . .
H6A H 0.1699 0.4334 -0.0482 0.049 Uiso 1 1 calc R . .
C8 C 0.4621(17) 0.4004(16) 0.1608(11) 0.035(3) Uani 1 1 d . . .
C5 C 0.4409(17) 0.2435(16) -0.0246(12) 0.038(3) Uani 1 1 d . . .
H5A H 0.4340 0.1917 -0.0885 0.045 Uiso 1 1 calc R . .
C13 C 0.1801(17) 0.5690(16) 0.5418(12) 0.039(3) Uani 1 1 d . . .
H13A H 0.1135 0.5893 0.6097 0.047 Uiso 1 1 calc R . .
C7 C 0.2936(17) 0.4689(18) 0.0920(13) 0.043(3) Uani 1 1 d . . .
H7A H 0.1897 0.5667 0.1084 0.052 Uiso 1 1 calc R . .
C2 C 0.6215(16) 0.2525(15) 0.1417(11) 0.033(3) Uani 1 1 d U . .

loop_
_atom_site_aniso_label
_atom_site_aniso_U_11
_atom_site_aniso_U_22
_atom_site_aniso_U_33
_atom_site_aniso_U_23
_atom_site_aniso_U_13
_atom_site_aniso_U_12
Cd1 0.0228(8) 0.0153(7) 0.0385(8) 0.0019(5) -0.0053(5) 0.0115(5)
O3 0.027(5) 0.031(5) 0.048(5) -0.003(4) 0.003(4) 0.000(4)
O2 0.043(5) 0.042(6) 0.027(5) 0.008(4) -0.017(4) -0.010(5)
O8 0.032(5) 0.028(5) 0.058(6) 0.011(4) 0.003(5) 0.007(4)
O7 0.024(5) 0.028(5) 0.085(8) 0.015(5) 0.004(5) 0.012(4)
O6 0.030(5) 0.023(4) 0.049(5) -0.008(4) 0.008(4) 0.001(4)
O4 0.027(5) 0.028(5) 0.042(5) 0.000(4) -0.006(4) 0.007(4)
O5 0.032(5) 0.043(6) 0.034(5) -0.006(4) 0.001(4) 0.003(4)
N1 0.024(5) 0.016(5) 0.042(6) -0.002(4) 0.000(4) 0.008(4)
O1 0.032(5) 0.034(5) 0.052(6) 0.002(4) -0.003(4) 0.000(4)
C11 0.020(6) 0.023(6) 0.044(7) 0.007(5) -0.008(5) 0.003(5)
C9 0.014(6) 0.023(6) 0.048(7) 0.002(5) -0.002(5) 0.008(5)
C1 0.021(6) 0.019(6) 0.046(8) -0.005(5) -0.003(5) 0.012(5)
C12 0.031(7) 0.024(7) 0.048(8) 0.005(5) -0.009(6) 0.000(6)
C10 0.023(6) 0.015(6) 0.052(8) 0.001(5) 0.002(5) 0.007(5)
C4 0.023(6) 0.018(6) 0.046(7) 0.005(5) -0.007(5) 0.001(5)
C14 0.024(6) 0.017(6) 0.035(7) 0.005(5) -0.005(5) 0.011(5)
C3 0.028(6) 0.021(6) 0.029(6) 0.003(4) -0.001(5) 0.004(5)
C6 0.027(7) 0.035(7) 0.037(7) 0.002(5) -0.009(5) 0.002(6)
C8 0.028(7) 0.019(6) 0.033(6) 0.004(5) -0.001(5) 0.006(5)
C5 0.025(6) 0.020(6) 0.046(7) -0.001(5) -0.003(5) 0.004(5)
C13 0.024(6) 0.020(6) 0.048(7) 0.000(5) -0.002(5) 0.007(5)
C7 0.018(6) 0.029(7) 0.051(8) 0.001(6) 0.006(6) 0.010(5)
C2 0.025(6) 0.014(5) 0.034(6) 0.007(4) -0.005(5) 0.007(4)

loop_
_atom_type_symbol
_atom_type_description
_atom_type_scat_dispersion_real
_atom_type_scat_dispersion_imag
_atom_type_scat_source
C C 0.0033 0.0016 'International Tables Vol C Tables 4.2.6.8 and 6.1.1.4'
H H 0.0000 0.0000 'International Tables Vol C Tables 4.2.6.8 and 6.1.1.4'
Cd Cd -0.8075 1.2024 'International Tables Vol C Tables 4.2.6.8 and 6.1.1.4'
N N 0.0061 0.0033 'International Tables Vol C Tables 4.2.6.8 and 6.1.1.4'
O O 0.0106 0.0060 'International Tables Vol C Tables 4.2.6.8 and 6.1.1.4'

loop_
_geom_angle_atom_site_label_1
_geom_angle_atom_site_label_2
_geom_angle_atom_site_label_3
_geom_angle
_geom_angle_site_symmetry_1
_geom_angle_site_symmetry_3
_geom_angle_publ_flag
O2 Cd1 O2 179.999(2) . 2_756 ?
O2 Cd1 O1 91.2(3) . . ?
O2 Cd1 O1 88.8(3) 2_756 . ?
O2 Cd1 O1 88.8(3) . 2_756 ?
O2 Cd1 O1 91.2(3) 2_756 2_756 ?
O1 Cd1 O1 180.0 . 2_756 ?
O2 Cd1 N1 86.4(4) . 2_666 ?
O2 Cd1 N1 93.6(4) 2_756 2_666 ?
O1 Cd1 N1 92.8(4) . 2_666 ?
O1 Cd1 N1 87.2(4) 2_756 2_666 ?
O2 Cd1 N1 93.6(4) . 1_645 ?
O2 Cd1 N1 86.4(4) 2_756 1_645 ?
O1 Cd1 N1 87.2(4) . 1_645 ?
O1 Cd1 N1 92.8(4) 2_756 1_645 ?
N1 Cd1 N1 179.999(1) 2_666 1_645 ?
C1 O2 Cd1 131.6(9) . . ?
C9 O6 C8 117.1(9) . . ?
C13 N1 C14 117.9(10) . . ?
C13 N1 Cd1 120.0(8) . 1_465 ?
C14 N1 Cd1 121.8(8) . 1_465 ?
C13 C11 C10 118.9(11) . . ?
C13 C11 C12 120.3(12) . . ?
C10 C11 C12 120.7(11) . . ?
C10 C9 O6 121.8(11) . . ?
C10 C9 C14 121.0(12) . . ?
O6 C9 C14 116.9(11) . . ?
O2 C1 O3 126.4(12) . . ?
O2 C1 C2 115.2(11) . . ?
O3 C1 C2 118.4(11) . . ?
O7 C12 O8 124.6(12) . . ?
O7 C12 C11 122.0(13) . . ?
O8 C12 C11 113.4(11) . . ?
C9 C10 C11 116.9(11) . . ?
C9 C10 H10A 121.5 . . ?
C11 C10 H10A 121.5 . . ?
O4 C4 O5 123.4(12) . . ?
O4 C4 C3 123.9(12) . . ?
O5 C4 C3 112.7(10) . . ?
N1 C14 C9 122.1(11) . . ?
N1 C14 H14A 118.9 . . ?
C9 C14 H14A 118.9 . . ?
C2 C3 C5 120.5(11) . . ?
C2 C3 C4 118.6(11) . . ?
C5 C3 C4 120.9(11) . . ?
C7 C6 C5 119.1(12) . . ?
C7 C6 H6A 120.4 . . ?
C5 C6 H6A 120.4 . . ?
C2 C8 C7 122.9(12) . . ?
C2 C8 O6 117.0(11) . . ?
C7 C8 O6 119.8(11) . . ?
C3 C5 C6 121.4(12) . . ?
C3 C5 H5A 119.3 . . ?
C6 C5 H5A 119.3 . . ?
N1 C13 C11 123.1(12) . . ?
N1 C13 H13A 118.5 . . ?
C11 C13 H13A 118.5 . . ?
C6 C7 C8 119.2(12) . . ?
C6 C7 H7A 120.4 . . ?
C8 C7 H7A 120.4 . . ?
C8 C2 C3 116.8(11) . . ?
C8 C2 C1 118.6(11) . . ?
C3 C2 C1 124.6(10) . . ?

loop_
_geom_bond_atom_site_label_1
_geom_bond_atom_site_label_2
_geom_bond_distance
_geom_bond_site_symmetry_2
_geom_bond_publ_flag
Cd1 O2 2.240(8) . ?
Cd1 O2 2.240(8) 2_756 ?
Cd1 O1 2.360(10) . ?
Cd1 O1 2.360(10) 2_756 ?
Cd1 N1 2.378(10) 2_666 ?
Cd1 N1 2.378(10) 1_645 ?
O3 C1 1.278(16) . ?
O2 C1 1.256(16) . ?
O8 C12 1.331(16) . ?
O7 C12 1.231(16) . ?
O6 C9 1.390(16) . ?
O6 C8 1.421(15) . ?
O4 C4 1.212(15) . ?
O5 C4 1.326(16) . ?
N1 C13 1.343(17) . ?
N1 C14 1.343(16) . ?
N1 Cd1 2.378(10) 1_465 ?
C11 C13 1.386(18) . ?
C11 C10 1.412(18) . ?
C11 C12 1.499(18) . ?
C9 C10 1.377(18) . ?
C9 C14 1.379(17) . ?
C1 C2 1.534(16) . ?
C10 H10A 0.9300 . ?
C4 C3 1.502(16) . ?
C14 H14A 0.9300 . ?
C3 C2 1.418(17) . ?
C3 C5 1.370(17) . ?
C6 C7 1.384(19) . ?
C6 C5 1.400(18) . ?
C6 H6A 0.9300 . ?
C8 C2 1.393(16) . ?
C8 C7 1.387(18) . ?
C5 H5A 0.9300 . ?
C13 H13A 0.9300 . ?
C7 H7A 0.9300 . ?

loop_
_geom_torsion_atom_site_label_1
_geom_torsion_atom_site_label_2
_geom_torsion_atom_site_label_3
_geom_torsion_atom_site_label_4
_geom_torsion
_geom_torsion_site_symmetry_1
_geom_torsion_site_symmetry_2
_geom_torsion_site_symmetry_3
_geom_torsion_site_symmetry_4
_geom_torsion_publ_flag
O2 Cd1 O2 C1 -45(51) 2_756 . . . ?
O1 Cd1 O2 C1 178.3(11) . . . . ?
O1 Cd1 O2 C1 -1.7(11) 2_756 . . . ?
N1 Cd1 O2 C1 85.6(11) 2_666 . . . ?
N1 Cd1 O2 C1 -94.4(11) 1_645 . . . ?
C8 O6 C9 C10 60.2(16) . . . . ?
C8 O6 C9 C14 -125.4(12) . . . . ?
Cd1 O2 C1 O3 5.9(19) . . . . ?
Cd1 O2 C1 C2 -172.4(8) . . . . ?
C13 C11 C12 O7 -154.7(14) . . . . ?
C10 C11 C12 O7 22(2) . . . . ?
C13 C11 C12 O8 26.8(18) . . . . ?
C10 C11 C12 O8 -156.3(12) . . . . ?
O6 C9 C10 C11 173.9(11) . . . . ?
C14 C9 C10 C11 -0.2(19) . . . . ?
C13 C11 C10 C9 0.3(18) . . . . ?
C12 C11 C10 C9 -176.6(12) . . . . ?
C13 N1 C14 C9 0.5(18) . . . . ?
Cd1 N1 C14 C9 174.3(9) 1_465 . . . ?
C10 C9 C14 N1 0(2) . . . . ?
O6 C9 C14 N1 -174.6(11) . . . . ?
O4 C4 C3 C2 32.3(18) . . . . ?
O5 C4 C3 C2 -147.2(12) . . . . ?
O4 C4 C3 C5 -146.5(13) . . . . ?
O5 C4 C3 C5 34.0(17) . . . . ?
C9 O6 C8 C2 -122.3(12) . . . . ?
C9 O6 C8 C7 63.7(15) . . . . ?
C2 C3 C5 C6 -1(2) . . . . ?
C4 C3 C5 C6 178.1(12) . . . . ?
C7 C6 C5 C3 1(2) . . . . ?
C14 N1 C13 C11 -0.4(19) . . . . ?
Cd1 N1 C13 C11 -174.3(10) 1_465 . . . ?
C10 C11 C13 N1 0(2) . . . . ?
C12 C11 C13 N1 177.0(11) . . . . ?
C5 C6 C7 C8 0(2) . . . . ?
C2 C8 C7 C6 -1(2) . . . . ?
O6 C8 C7 C6 172.5(12) . . . . ?
C7 C8 C2 C3 1.7(19) . . . . ?
O6 C8 C2 C3 -172.1(10) . . . . ?
C7 C8 C2 C1 -177.5(12) . . . . ?
O6 C8 C2 C1 8.7(17) . . . . ?
C5 C3 C2 C8 -0.8(18) . . . . ?
C4 C3 C2 C8 -179.6(11) . . . . ?
C5 C3 C2 C1 178.4(12) . . . . ?
C4 C3 C2 C1 -0.5(18) . . . . ?
O2 C1 C2 C8 73.8(15) . . . . ?
O3 C1 C2 C8 -104.6(13) . . . . ?
O2 C1 C2 C3 -105.3(14) . . . . ?
O3 C1 C2 C3 76.3(16) . . . . ?
